data_7234067
loop_
_publ_author_name
'Takaaki Hiramatsu'
'Yukihiro Yoshida'
'Gunzi Saito'
'Akihiro Otsuka'
'Hideki Yamochi'
'Mitsuhiko Maesato'
'Yasuhiro Shimizu'
'Hiroshi Ito'
'Hideo Kishida'

_publ_section_title
;
 Quantum spin liquid: design of a quantum spin liquid next to a
 superconducting state based on a dimer-type ET Mott insulator
;
_journal_name_full 'Journal of Materials Chemistry C'
_journal_page_first 1378
_journal_page_last 1388
_journal_paper_doi 10.1039/C4TC01701C
_journal_volume 3
_journal_year 2015
_chemical_formula_moiety '2(C10 H8 S8), (I3)'
_chemical_formula_sum 'C20 H16 I3 S16'
_chemical_formula_weight 1149.99
_chemical_name_common (ET)2I3
_space_group_IT_number 14
_space_group_name_Hall '-P 2ybc'
_space_group_name_H-M_alt 'P 1 21/c 1'
_symmetry_cell_setting monoclinic
_symmetry_space_group_name_Hall '-P 2ybc'
_symmetry_space_group_name_H-M 'P 1 21/c 1'
_atom_sites_solution_hydrogens geom
_atom_sites_solution_primary direct
_atom_sites_solution_secondary difmap
_cell_angle_alpha 90.00
_cell_angle_beta 108.7730(10)
_cell_angle_gamma 90.00
_cell_formula_units_Z 2
_cell_length_a 16.3364(11)
_cell_length_b 8.4593(5)
_cell_length_c 12.8130(8)
_cell_measurement_temperature 200(2)
_cell_volume 1676.49(18)
_computing_cell_refinement 'Bruker SAINT'
_computing_data_collection 'Bruker APEX2'
_computing_data_reduction 'Bruker SAINT'
_computing_molecular_graphics 'Bruker SHELXTL'
_computing_publication_material 'Bruker SHELXTL'
_computing_structure_refinement 'SHELXL-97 (Sheldrick, 2008)'
_computing_structure_solution 'SHELXS-97 (Sheldrick, 2008)'
_diffrn_ambient_temperature 200(2)
_diffrn_detector_area_resol_mean 8.333
_diffrn_measured_fraction_theta_full 0.988
_diffrn_measured_fraction_theta_max 0.988
_diffrn_measurement_device_type 'Bruker APEXII CCD area detector'
_diffrn_measurement_method '\f and \w scans'
_diffrn_radiation_monochromator graphite
_diffrn_radiation_source 'fine-focus sealed tube'
_diffrn_radiation_type MoK\a
_diffrn_radiation_wavelength 0.71073
_diffrn_reflns_av_R_equivalents 0.0202
_diffrn_reflns_av_sigmaI/netI 0.0210
_diffrn_reflns_limit_h_max 12
_diffrn_reflns_limit_h_min -20
_diffrn_reflns_limit_k_max 10
_diffrn_reflns_limit_k_min -10
_diffrn_reflns_limit_l_max 16
_diffrn_reflns_limit_l_min -15
_diffrn_reflns_number 8833
_diffrn_reflns_theta_full 27.00
_diffrn_reflns_theta_max 27.00
_diffrn_reflns_theta_min 1.32
_exptl_absorpt_coefficient_mu 3.811
_exptl_absorpt_correction_T_max 0.6372
_exptl_absorpt_correction_T_min 0.2517
_exptl_absorpt_correction_type numerical
_exptl_absorpt_process_details
;
APEX2 Software
;
_exptl_crystal_colour black
_exptl_crystal_density_diffrn 2.278
_exptl_crystal_density_method 'not measured'
_exptl_crystal_description 'hexagonal thick plate'
_exptl_crystal_F_000 1102
_exptl_crystal_preparation 'Magnetic properties, electronic property'
_exptl_crystal_size_max 0.50
_exptl_crystal_size_mid 0.28
_exptl_crystal_size_min 0.13
_refine_diff_density_max 1.377
_refine_diff_density_min -0.920
_refine_diff_density_rms 0.102
_refine_ls_extinction_coef 0.0053(2)
_refine_ls_extinction_expression Fc^*^=kFc[1+0.001xFc^2^\l^3^/sin(2\q)]^-1/4^
_refine_ls_extinction_method SHELXL
_refine_ls_goodness_of_fit_ref 1.083
_refine_ls_hydrogen_treatment constr
_refine_ls_matrix_type full
_refine_ls_number_parameters 179
_refine_ls_number_reflns 3623
_refine_ls_number_restraints 0
_refine_ls_restrained_S_all 1.083
_refine_ls_R_factor_all 0.0241
_refine_ls_R_factor_gt 0.0221
_refine_ls_shift/su_max 0.001
_refine_ls_shift/su_mean 0.000
_refine_ls_structure_factor_coef Fsqd
_refine_ls_weighting_details 'calc w=1/[\s^2^(Fo^2^)+(0.0179P)^2^+2.6772P] where P=(Fo^2^+2Fc^2^)/3'
_refine_ls_weighting_scheme calc
_refine_ls_wR_factor_gt 0.0533
_refine_ls_wR_factor_ref 0.0552
_reflns_number_gt 3398
_reflns_number_total 3623
_reflns_threshold_expression >2sigma(I)
_cod_data_source_file 1000023.cif
_cod_data_source_block PCOD1000023
_cod_depositor_comments
;
The following automatic conversions were performed:

data item '_symmetry_cell_setting' value 'Monoclinic' was changed to
'monoclinic' in accordance with the built-in table derived from the
CIF Core dictionary named 'cif_core.dic' version 2.4.5 last updated
on 2014-11-21.

Automatic conversion script
Id: cif_fix_values 6909 2019-04-08 15:41:33Z antanas 
;
_cod_original_sg_symbol_H-M 'P2(1)/c  '
_cod_database_code 7234067

loop_
_symmetry_equiv_pos_as_xyz
'x, y, z'
'-x, y+1/2, -z+1/2'
'-x, -y, -z'
'x, -y-1/2, z-1/2'

loop_
_atom_site_label
_atom_site_type_symbol
_atom_site_fract_x
_atom_site_fract_y
_atom_site_fract_z
_atom_site_U_iso_or_equiv
_atom_site_adp_type
_atom_site_occupancy
_atom_site_symmetry_multiplicity
_atom_site_calc_flag
_atom_site_refinement_flags
_atom_site_disorder_assembly
_atom_site_disorder_group
C1 C 0.46550(15) 0.1380(3) 0.40230(18) 0.0210(4) Uani 1 1 d . . .
C2 C 0.53708(15) 0.1382(3) 0.37017(18) 0.0204(4) Uani 1 1 d . . .
C3 C 0.35013(15) 0.2187(3) 0.4892(2) 0.0219(5) Uani 1 1 d . . .
C4 C 0.31213(15) 0.1063(3) 0.4149(2) 0.0229(5) Uani 1 1 d . . .
C5 C 0.68495(15) 0.2084(3) 0.34955(19) 0.0207(4) Uani 1 1 d . . .
C6 C 0.65274(15) 0.0914(3) 0.27617(19) 0.0211(4) Uani 1 1 d . . .
C7 C 0.20836(19) 0.2257(4) 0.5570(3) 0.0399(7) Uani 1 1 d . . .
H7A H 0.2228 0.1264 0.6000 0.048 Uiso 1 1 calc R . .
H7B H 0.1719 0.2901 0.5892 0.048 Uiso 1 1 calc R . .
C8 C 0.15688(19) 0.1855(4) 0.4403(3) 0.0403(7) Uani 1 1 d . . .
H8A H 0.1478 0.2833 0.3956 0.048 Uiso 1 1 calc R . .
H8B H 0.0993 0.1466 0.4387 0.048 Uiso 1 1 calc R . .
C9 C 0.84155(16) 0.1758(3) 0.3176(2) 0.0302(5) Uani 1 1 d . . .
H9A H 0.8962 0.2269 0.3182 0.036 Uiso 1 1 calc R . .
H9B H 0.8567 0.0806 0.3649 0.036 Uiso 1 1 calc R . .
C10 C 0.79226(19) 0.1252(3) 0.2010(2) 0.0339(6) Uani 1 1 d . . .
H10A H 0.8324 0.0676 0.1708 0.041 Uiso 1 1 calc R . .
H10B H 0.7729 0.2212 0.1556 0.041 Uiso 1 1 calc R . .
S1 S 0.45797(4) 0.26429(7) 0.50635(5) 0.02462(13) Uani 1 1 d . . .
S2 S 0.37641(4) 0.01655(7) 0.34563(5) 0.02282(12) Uani 1 1 d . . .
S3 S 0.62188(4) 0.26818(7) 0.42947(5) 0.02363(13) Uani 1 1 d . . .
S4 S 0.55165(4) 0.01405(7) 0.26921(5) 0.02318(13) Uani 1 1 d . . .
S5 S 0.30638(5) 0.33121(8) 0.57177(6) 0.03366(15) Uani 1 1 d . . .
S6 S 0.20612(5) 0.03872(9) 0.37691(8) 0.0462(2) Uani 1 1 d . . .
S7 S 0.78216(4) 0.31081(8) 0.37574(5) 0.02755(14) Uani 1 1 d . . .
S8 S 0.69936(5) 0.00168(8) 0.18657(6) 0.03125(15) Uani 1 1 d . . .
I1 I 0.0000 0.0000 0.0000 0.03410(8) Uani 1 2 d S . .
I2 I 0.000043(12) 0.27746(3) 0.137842(18) 0.04376(8) Uani 1 1 d . . .

loop_
_atom_site_aniso_label
_atom_site_aniso_U_11
_atom_site_aniso_U_22
_atom_site_aniso_U_33
_atom_site_aniso_U_23
_atom_site_aniso_U_13
_atom_site_aniso_U_12
C1 0.0184(11) 0.0225(11) 0.0214(10) -0.0004(8) 0.0053(9) -0.0019(9)
C2 0.0189(11) 0.0208(11) 0.0204(10) -0.0014(8) 0.0049(8) -0.0027(9)
C3 0.0200(11) 0.0211(11) 0.0276(11) 0.0010(9) 0.0120(9) 0.0016(9)
C4 0.0183(11) 0.0206(11) 0.0315(12) 0.0011(9) 0.0104(9) 0.0009(9)
C5 0.0173(11) 0.0223(11) 0.0233(11) -0.0011(8) 0.0077(9) -0.0014(8)
C6 0.0193(11) 0.0227(11) 0.0220(11) -0.0014(8) 0.0077(9) -0.0027(9)
C7 0.0316(15) 0.0475(17) 0.0480(17) 0.0062(13) 0.0231(13) 0.0006(13)
C8 0.0291(14) 0.0448(17) 0.0518(17) 0.0010(14) 0.0198(13) 0.0066(12)
C9 0.0190(12) 0.0314(13) 0.0417(14) -0.0059(11) 0.0119(10) 0.0003(10)
C10 0.0370(14) 0.0342(14) 0.0385(14) -0.0089(11) 0.0231(12) -0.0108(12)
S1 0.0194(3) 0.0270(3) 0.0278(3) -0.0076(2) 0.0081(2) -0.0027(2)
S2 0.0184(3) 0.0262(3) 0.0242(3) -0.0049(2) 0.0074(2) -0.0041(2)
S3 0.0195(3) 0.0253(3) 0.0277(3) -0.0082(2) 0.0098(2) -0.0051(2)
S4 0.0219(3) 0.0253(3) 0.0234(3) -0.0055(2) 0.0088(2) -0.0067(2)
S5 0.0357(4) 0.0300(3) 0.0446(4) -0.0087(3) 0.0258(3) -0.0027(3)
S6 0.0212(3) 0.0379(4) 0.0829(6) -0.0251(4) 0.0215(4) -0.0087(3)
S7 0.0192(3) 0.0288(3) 0.0367(3) -0.0106(2) 0.0117(2) -0.0063(2)
S8 0.0321(3) 0.0345(3) 0.0325(3) -0.0135(3) 0.0178(3) -0.0092(3)
I1 0.01870(12) 0.03751(14) 0.04518(15) 0.01333(10) 0.00900(10) 0.00212(9)
I2 0.02796(11) 0.05268(14) 0.05268(14) -0.00033(9) 0.01583(9) 0.00098(8)

loop_
_atom_type_symbol
_atom_type_description
_atom_type_scat_dispersion_real
_atom_type_scat_dispersion_imag
_atom_type_scat_source
C C 0.0033 0.0016 'International Tables Vol C Tables 4.2.6.8 and 6.1.1.4'
H H 0.0000 0.0000 'International Tables Vol C Tables 4.2.6.8 and 6.1.1.4'
S S 0.1246 0.1234 'International Tables Vol C Tables 4.2.6.8 and 6.1.1.4'
I I -0.4742 1.8119 'International Tables Vol C Tables 4.2.6.8 and 6.1.1.4'

loop_
_geom_angle_atom_site_label_1
_geom_angle_atom_site_label_2
_geom_angle_atom_site_label_3
_geom_angle
_geom_angle_site_symmetry_1
_geom_angle_site_symmetry_3
C2 C1 S2 124.09(18) . .
C2 C1 S1 120.69(18) . .
S2 C1 S1 115.22(13) . .
C1 C2 S3 120.67(18) . .
C1 C2 S4 124.14(18) . .
S3 C2 S4 115.18(13) . .
C4 C3 S5 129.05(19) . .
C4 C3 S1 117.47(18) . .
S5 C3 S1 113.47(14) . .
C3 C4 S6 128.42(19) . .
C3 C4 S2 116.69(18) . .
S6 C4 S2 114.89(14) . .
C6 C5 S7 128.68(19) . .
C6 C5 S3 116.74(18) . .
S7 C5 S3 114.58(13) . .
C5 C6 S8 128.54(19) . .
C5 C6 S4 117.33(18) . .
S8 C6 S4 114.12(13) . .
C8 C7 S5 114.4(2) . .
C8 C7 H7A 108.7 . .
S5 C7 H7A 108.7 . .
C8 C7 H7B 108.7 . .
S5 C7 H7B 108.7 . .
H7A C7 H7B 107.6 . .
C7 C8 S6 114.6(2) . .
C7 C8 H8A 108.6 . .
S6 C8 H8A 108.6 . .
C7 C8 H8B 108.6 . .
S6 C8 H8B 108.6 . .
H8A C8 H8B 107.6 . .
C10 C9 S7 113.58(19) . .
C10 C9 H9A 108.9 . .
S7 C9 H9A 108.9 . .
C10 C9 H9B 108.9 . .
S7 C9 H9B 108.9 . .
H9A C9 H9B 107.7 . .
C9 C10 S8 115.36(19) . .
C9 C10 H10A 108.4 . .
S8 C10 H10A 108.4 . .
C9 C10 H10B 108.4 . .
S8 C10 H10B 108.4 . .
H10A C10 H10B 107.5 . .
C1 S1 C3 94.89(11) . .
C1 S2 C4 95.15(11) . .
C2 S3 C5 95.62(11) . .
C2 S4 C6 95.11(11) . .
C3 S5 C7 101.05(13) . .
C4 S6 C8 101.25(13) . .
C5 S7 C9 100.54(12) . .
C6 S8 C10 102.24(12) . .
I2 I1 I2 180.0 3 .

loop_
_geom_bond_atom_site_label_1
_geom_bond_atom_site_label_2
_geom_bond_distance
_geom_bond_site_symmetry_2
C1 C2 1.359(3) .
C1 S2 1.738(2) .
C1 S1 1.743(2) .
C2 S3 1.740(2) .
C2 S4 1.741(2) .
C3 C4 1.347(3) .
C3 S5 1.738(2) .
C3 S1 1.747(2) .
C4 S6 1.738(2) .
C4 S2 1.752(2) .
C5 C6 1.350(3) .
C5 S7 1.744(2) .
C5 S3 1.745(2) .
C6 S8 1.743(2) .
C6 S4 1.752(2) .
C7 C8 1.500(5) .
C7 S5 1.790(3) .
C7 H7A 0.9900 .
C7 H7B 0.9900 .
C8 S6 1.808(3) .
C8 H8A 0.9900 .
C8 H8B 0.9900 .
C9 C10 1.513(4) .
C9 S7 1.807(3) .
C9 H9A 0.9900 .
C9 H9B 0.9900 .
C10 S8 1.802(3) .
C10 H10A 0.9900 .
C10 H10B 0.9900 .
I1 I2 2.9373(3) 3
I1 I2 2.9373(3) .

loop_
_geom_torsion_atom_site_label_1
_geom_torsion_atom_site_label_2
_geom_torsion_atom_site_label_3
_geom_torsion_atom_site_label_4
_geom_torsion
_geom_torsion_site_symmetry_1
_geom_torsion_site_symmetry_2
_geom_torsion_site_symmetry_3
_geom_torsion_site_symmetry_4
S2 C1 C2 S3 178.26(13) . . . .
S1 C1 C2 S3 -1.7(3) . . . .
S2 C1 C2 S4 -1.4(3) . . . .
S1 C1 C2 S4 178.65(13) . . . .
S5 C3 C4 S6 0.5(4) . . . .
S1 C3 C4 S6 -178.23(15) . . . .
S5 C3 C4 S2 179.83(15) . . . .
S1 C3 C4 S2 1.1(3) . . . .
S7 C5 C6 S8 1.9(4) . . . .
S3 C5 C6 S8 -178.54(14) . . . .
S7 C5 C6 S4 -179.33(14) . . . .
S3 C5 C6 S4 0.3(3) . . . .
S5 C7 C8 S6 69.2(3) . . . .
S7 C9 C10 S8 -68.1(3) . . . .
C2 C1 S1 C3 172.8(2) . . . .
S2 C1 S1 C3 -7.21(15) . . . .
C4 C3 S1 C1 3.7(2) . . . .
S5 C3 S1 C1 -175.27(14) . . . .
C2 C1 S2 C4 -172.3(2) . . . .
S1 C1 S2 C4 7.65(15) . . . .
C3 C4 S2 C1 -5.2(2) . . . .
S6 C4 S2 C1 174.16(14) . . . .
C1 C2 S3 C5 -178.3(2) . . . .
S4 C2 S3 C5 1.32(15) . . . .
C6 C5 S3 C2 -1.0(2) . . . .
S7 C5 S3 C2 178.70(14) . . . .
C1 C2 S4 C6 178.4(2) . . . .
S3 C2 S4 C6 -1.20(15) . . . .
C5 C6 S4 C2 0.6(2) . . . .
S8 C6 S4 C2 179.55(14) . . . .
C4 C3 S5 C7 13.6(3) . . . .
S1 C3 S5 C7 -167.54(15) . . . .
C8 C7 S5 C3 -47.7(3) . . . .
C3 C4 S6 C8 11.6(3) . . . .
S2 C4 S6 C8 -167.71(15) . . . .
C7 C8 S6 C4 -45.7(3) . . . .
C6 C5 S7 C9 -19.3(3) . . . .
S3 C5 S7 C9 161.06(14) . . . .
C10 C9 S7 C5 51.1(2) . . . .
C5 C6 S8 C10 -8.8(3) . . . .
S4 C6 S8 C10 172.34(15) . . . .
C9 C10 S8 C6 41.8(2) . . . .
